data_1010284
loop_
_publ_author_name
'Andersen, C C'
'Hassel, O'

_publ_section_title
;
Die Struktur des kristallisierten Natriumhydrofluorids und die Gestalt
des Ions H F~2~^-^
;
_journal_coden_ASTM ZPCLAH
_journal_name_full
;
Zeitschrift fuer Physikalische Chemie (Leipzig)
;
_journal_page_first 151
_journal_page_last 159
_journal_volume 123
_journal_year 1926
_chemical_formula_structural 'Na H F2'
_chemical_formula_sum 'F2 H Na'
_chemical_name_systematic 'Sodium hydrogen fluoride'
_space_group_IT_number 148
_symmetry_cell_setting trigonal
_symmetry_space_group_name_Hall '-P 3*'
_symmetry_space_group_name_H-M 'R -3 :R'
_cell_angle_alpha 40.03
_cell_angle_beta 40.03
_cell_angle_gamma 40.03
_cell_formula_units_Z 1
_cell_length_a 5.05
_cell_length_b 5.05
_cell_length_c 5.05
_cell_volume 48.0
_exptl_crystal_density_meas 2.08
_cod_original_sg_symbol_H-M 'R -3 R'
_cod_original_formula_sum 'H F2 Na'
_cod_database_code 1010284

loop_
_symmetry_equiv_pos_as_xyz
x,y,z
y,z,x
z,x,y
-x,-y,-z
-y,-z,-x
-z,-x,-y

loop_
_atom_site_label
_atom_site_type_symbol
_atom_site_symmetry_multiplicity
_atom_site_Wyckoff_symbol
_atom_site_fract_x
_atom_site_fract_y
_atom_site_fract_z
_atom_site_occupancy
_atom_site_attached_hydrogens
_atom_site_calc_flag
Na1 Na1+ 1 a 0. 0. 0. 1. 0 d
H1 H1+ 1 b 0.5 0.5 0.5 1. 0 d
F1 F1- 2 c 0.41 0.41 0.41 1. 0 d

loop_
_atom_type_symbol
_atom_type_oxidation_number
Na1+ 1.000
H1+ 1.000
F1- -1.000
